data_7228911
loop_
_publ_author_name
'Feng, Yan Fang'
'Tang, Qi'
'Luo, Kai Liang'
'Wu, Ji Qing'
'Zhang, Zhong'
'Liang, Yuning'
'Liang, Fu Pei'

_publ_section_title
;
 Controllable assembly of Cu(II) coordination compounds based on a
 flexible zwitterionic benzimidazole-dicarboxylate ligand: Synthesis,
 structural diversity, reversible SCSC transformation and magnetic
 properties
;
_journal_name_full CrystEngComm
_journal_paper_doi 10.1039/C7CE01215B
_journal_year 2017
_chemical_formula_moiety 'C26 H30 Cu2 N4 O10, 2(Cl O4)'
_chemical_formula_sum 'C26 H30 Cl2 Cu2 N4 O18'
_chemical_formula_weight 884.52
_chemical_name_systematic
; 
 ? 
;
_space_group_IT_number 14
_symmetry_cell_setting monoclinic
_symmetry_space_group_name_Hall '-P 2ybc'
_symmetry_space_group_name_H-M 'P 1 21/c 1'
_atom_sites_solution_hydrogens geom
_atom_sites_solution_primary direct
_atom_sites_solution_secondary difmap
_audit_creation_method SHELXL-97
_audit_update_record
;
2017-05-23 deposited with the CCDC.
2017-08-15 downloaded from the CCDC.
;
_cell_angle_alpha 90.00
_cell_angle_beta 99.673(2)
_cell_angle_gamma 90.00
_cell_formula_units_Z 2
_cell_length_a 8.3896(2)
_cell_length_b 16.1281(4)
_cell_length_c 11.9938(2)
_cell_measurement_reflns_used 4146
_cell_measurement_temperature 296(2)
_cell_measurement_theta_max 28.4275
_cell_measurement_theta_min 3.0277
_cell_volume 1599.79(6)
_computing_cell_refinement SMART
_computing_data_collection 'SMART (Bruker, 2000)'
_computing_data_reduction 'SAINT (Bruker, 2000)'
_computing_molecular_graphics DIAMOND
_computing_publication_material DIAMOND
_computing_structure_refinement SHELXTL
_computing_structure_solution 'SHELXTL (Bruker, 2000)'
_diffrn_ambient_temperature 296(2)
_diffrn_measured_fraction_theta_full 0.999
_diffrn_measured_fraction_theta_max 0.999
_diffrn_measurement_device_type 'Bruker Smart Apex CCD II'
_diffrn_measurement_method 'phi and omega scans'
_diffrn_radiation_monochromator graphite
_diffrn_radiation_source 'fine-focus sealed tube'
_diffrn_radiation_type MoK\a
_diffrn_radiation_wavelength 0.71073
_diffrn_reflns_av_R_equivalents 0.0240
_diffrn_reflns_av_sigmaI/netI 0.0338
_diffrn_reflns_limit_h_max 10
_diffrn_reflns_limit_h_min -10
_diffrn_reflns_limit_k_max 18
_diffrn_reflns_limit_k_min -19
_diffrn_reflns_limit_l_max 14
_diffrn_reflns_limit_l_min -14
_diffrn_reflns_number 8142
_diffrn_reflns_theta_full 26.00
_diffrn_reflns_theta_max 26.00
_diffrn_reflns_theta_min 3.03
_exptl_absorpt_coefficient_mu 1.587
_exptl_absorpt_correction_T_max 0.7524
_exptl_absorpt_correction_T_min 0.6389
_exptl_absorpt_correction_type multi-scan
_exptl_absorpt_process_details 'SADABS(Sheldrick, 1996)'
_exptl_crystal_colour green
_exptl_crystal_density_diffrn 1.836
_exptl_crystal_density_method 'not measured'
_exptl_crystal_description block
_exptl_crystal_F_000 900
_exptl_crystal_size_max 0.31
_exptl_crystal_size_mid 0.25
_exptl_crystal_size_min 0.19
_refine_diff_density_max 0.772
_refine_diff_density_min -0.457
_refine_diff_density_rms 0.082
_refine_ls_extinction_method none
_refine_ls_goodness_of_fit_ref 1.034
_refine_ls_hydrogen_treatment constr
_refine_ls_matrix_type full
_refine_ls_number_parameters 235
_refine_ls_number_reflns 3150
_refine_ls_number_restraints 0
_refine_ls_restrained_S_all 1.034
_refine_ls_R_factor_all 0.0473
_refine_ls_R_factor_gt 0.0407
_refine_ls_shift/su_max 0.000
_refine_ls_shift/su_mean 0.000
_refine_ls_structure_factor_coef Fsqd
_refine_ls_weighting_details 'calc w=1/[\s^2^(Fo^2^)+(0.0847P)^2^+1.7000P] where P=(Fo^2^+2Fc^2^)/3'
_refine_ls_weighting_scheme calc
_refine_ls_wR_factor_gt 0.1319
_refine_ls_wR_factor_ref 0.1377
_reflns_number_gt 2774
_reflns_number_total 3150
_reflns_threshold_expression >2sigma(I)
_cod_data_source_file c7ce01215b2.cif
_cod_data_source_block fyfcomplex4
_cod_depositor_comments
;
The following automatic conversions were performed:

'_symmetry_cell_setting' value 'Monoclinic' changed to 'monoclinic'
according to
/home/data/users/saulius/crontab/automatic-downloads/rss-feeds/RSC/lib/dictionaries/cif_core.dic
dictionary named 'cif_core.dic' version 2.4.2 from 2011-04-26.

Automatic conversion script
Id: cif_fix_values 4973 2017-02-22 13:04:09Z antanas 
;
_cod_original_sg_symbol_H-M 'P 21/c'
_cod_database_code 7228911

loop_
_symmetry_equiv_pos_as_xyz
'x, y, z'
'-x, y+1/2, -z+1/2'
'-x, -y, -z'
'x, -y-1/2, z-1/2'

loop_
_atom_site_label
_atom_site_type_symbol
_atom_site_fract_x
_atom_site_fract_y
_atom_site_fract_z
_atom_site_U_iso_or_equiv
_atom_site_adp_type
_atom_site_occupancy
_atom_site_symmetry_multiplicity
_atom_site_calc_flag
_atom_site_refinement_flags
C1 C 0.6251(4) 0.8710(2) 0.6054(3) 0.0299(8) Uani 1 1 d .
C2 C 0.5265(5) 0.8608(3) 0.5010(3) 0.0415(10) Uani 1 1 d .
H2 H 0.4431 0.8222 0.4895 0.050 Uiso 1 1 calc R
C3 C 0.5602(6) 0.9118(3) 0.4152(3) 0.0502(12) Uani 1 1 d .
H3 H 0.4965 0.9078 0.3441 0.060 Uiso 1 1 calc R
C4 C 0.6853(6) 0.9682(3) 0.4319(3) 0.0492(12) Uani 1 1 d .
H4 H 0.7040 1.0004 0.3710 0.059 Uiso 1 1 calc R
C5 C 0.7842(6) 0.9791(3) 0.5353(3) 0.0413(10) Uani 1 1 d .
H5 H 0.8680 1.0176 0.5462 0.050 Uiso 1 1 calc R
C6 C 0.7497(4) 0.9285(2) 0.6215(3) 0.0290(8) Uani 1 1 d .
C7 C 0.7486(4) 0.8626(2) 0.7818(3) 0.0287(8) Uani 1 1 d .
H7 H 0.7759 0.8459 0.8568 0.034 Uiso 1 1 calc R
C8 C 0.5068(5) 0.7734(2) 0.7404(3) 0.0353(8) Uani 1 1 d .
H8A H 0.5553 0.7408 0.8053 0.042 Uiso 1 1 calc R
H8B H 0.4712 0.7356 0.6783 0.042 Uiso 1 1 calc R
C9 C 0.3624(5) 0.8205(3) 0.7689(3) 0.0346(8) Uani 1 1 d .
H9A H 0.3047 0.8460 0.7007 0.042 Uiso 1 1 calc R
H9B H 0.2896 0.7817 0.7964 0.042 Uiso 1 1 calc R
C10 C 0.4105(4) 0.8866(2) 0.8571(3) 0.0266(7) Uani 1 1 d .
C11 C 0.9457(4) 0.9774(3) 0.7960(3) 0.0376(9) Uani 1 1 d .
H11A H 1.0243 0.9919 0.7485 0.045 Uiso 1 1 calc R
H11B H 1.0023 0.9497 0.8629 0.045 Uiso 1 1 calc R
C12 C 0.8654(5) 1.0557(2) 0.8305(3) 0.0352(9) Uani 1 1 d .
H12A H 0.8232 1.0874 0.7633 0.042 Uiso 1 1 calc R
H12B H 0.9458 1.0895 0.8774 0.042 Uiso 1 1 calc R
C13 C 0.7286(4) 1.0368(2) 0.8952(3) 0.0261(7) Uani 1 1 d .
Cl1 Cl 0.97877(12) 0.22294(7) 0.53019(8) 0.0437(3) Uani 1 1 d .
Cu1 Cu 0.40652(4) 1.05273(2) 0.93738(3) 0.02193(17) Uani 1 1 d .
N1 N 0.6282(4) 0.83076(19) 0.7086(2) 0.0291(6) Uani 1 1 d .
N2 N 0.8247(4) 0.9212(2) 0.7342(2) 0.0300(7) Uani 1 1 d .
O1 O 0.3505(3) 0.95745(16) 0.8371(2) 0.0311(6) Uani 1 1 d .
O2 O 0.5110(3) 0.86683(16) 0.94336(19) 0.0302(6) Uani 1 1 d .
O3 O 0.7575(3) 0.98344(17) 0.97299(19) 0.0309(6) Uani 1 1 d .
O4 O 0.5973(3) 1.07388(17) 0.8654(2) 0.0315(6) Uani 1 1 d .
O5 O 0.2439(3) 1.14422(18) 0.8417(2) 0.0406(7) Uani 1 1 d .
H5C H 0.1970 1.1724 0.8866 0.061 Uiso 1 1 d R
H5D H 0.1954 1.1526 0.7745 0.061 Uiso 1 1 d R
O6 O 1.1215(6) 0.2526(3) 0.4996(4) 0.0943(15) Uani 1 1 d .
O7 O 0.9196(7) 0.1597(4) 0.4544(5) 0.124(2) Uani 1 1 d .
O8 O 0.8729(8) 0.2892(4) 0.5306(5) 0.143(3) Uani 1 1 d .
O9 O 1.0196(7) 0.1874(4) 0.6379(4) 0.1176(19) Uani 1 1 d .

loop_
_atom_site_aniso_label
_atom_site_aniso_U_11
_atom_site_aniso_U_22
_atom_site_aniso_U_33
_atom_site_aniso_U_23
_atom_site_aniso_U_13
_atom_site_aniso_U_12
C1 0.0362(19) 0.0283(19) 0.0260(16) -0.0030(14) 0.0075(14) 0.0092(16)
C2 0.046(2) 0.047(2) 0.0311(18) -0.0123(18) 0.0035(16) 0.011(2)
C3 0.068(3) 0.059(3) 0.0209(17) -0.0072(18) -0.0011(18) 0.023(3)
C4 0.074(3) 0.047(3) 0.031(2) 0.0097(18) 0.020(2) 0.021(3)
C5 0.056(3) 0.036(2) 0.038(2) 0.0053(17) 0.0231(18) 0.010(2)
C6 0.0323(18) 0.0300(18) 0.0267(16) -0.0006(14) 0.0103(14) 0.0090(16)
C7 0.0305(17) 0.0310(19) 0.0259(16) 0.0026(14) 0.0085(14) 0.0079(15)
C8 0.046(2) 0.0249(19) 0.0373(18) -0.0037(15) 0.0130(16) -0.0038(17)
C9 0.037(2) 0.035(2) 0.0324(18) -0.0105(16) 0.0057(15) -0.0088(17)
C10 0.0207(16) 0.033(2) 0.0286(16) -0.0052(15) 0.0110(13) -0.0066(15)
C11 0.0244(18) 0.056(3) 0.0329(18) -0.0044(18) 0.0067(14) -0.0022(18)
C12 0.0294(19) 0.044(2) 0.0351(19) -0.0032(16) 0.0138(16) -0.0089(16)
C13 0.0233(16) 0.0328(19) 0.0227(15) -0.0061(14) 0.0052(13) -0.0087(15)
Cl1 0.0375(5) 0.0468(6) 0.0462(5) 0.0056(4) 0.0053(4) -0.0052(5)
Cu1 0.0209(3) 0.0257(3) 0.0189(2) 0.00208(14) 0.00247(16) 0.00166(16)
N1 0.0367(16) 0.0249(15) 0.0275(14) -0.0014(12) 0.0101(12) 0.0029(13)
N2 0.0281(15) 0.0366(17) 0.0264(14) -0.0014(13) 0.0075(12) 0.0037(14)
O1 0.0325(14) 0.0323(14) 0.0267(12) -0.0043(10) -0.0002(10) 0.0001(11)
O2 0.0301(13) 0.0315(14) 0.0281(12) -0.0036(10) 0.0020(10) 0.0003(11)
O3 0.0276(12) 0.0390(15) 0.0272(12) 0.0024(11) 0.0082(10) -0.0003(11)
O4 0.0270(13) 0.0388(15) 0.0299(12) 0.0052(11) 0.0078(10) -0.0006(12)
O5 0.0357(14) 0.0450(17) 0.0398(14) 0.0124(13) 0.0025(11) 0.0101(13)
O6 0.091(3) 0.105(4) 0.098(3) -0.017(3) 0.047(3) -0.046(3)
O7 0.129(4) 0.088(4) 0.129(4) 0.000(3) -0.059(4) -0.045(3)
O8 0.160(5) 0.136(5) 0.159(5) 0.058(4) 0.096(5) 0.100(5)
O9 0.124(4) 0.157(5) 0.062(3) 0.036(3) -0.009(3) 0.004(4)

loop_
_atom_type_symbol
_atom_type_description
_atom_type_scat_dispersion_real
_atom_type_scat_dispersion_imag
_atom_type_scat_source
C C 0.0033 0.0016 'International Tables Vol C Tables 4.2.6.8 and 6.1.1.4'
H H 0.0000 0.0000 'International Tables Vol C Tables 4.2.6.8 and 6.1.1.4'
N N 0.0061 0.0033 'International Tables Vol C Tables 4.2.6.8 and 6.1.1.4'
O O 0.0106 0.0060 'International Tables Vol C Tables 4.2.6.8 and 6.1.1.4'
Cl Cl 0.1484 0.1585 'International Tables Vol C Tables 4.2.6.8 and 6.1.1.4'
Cu Cu 0.3201 1.2651 'International Tables Vol C Tables 4.2.6.8 and 6.1.1.4'

loop_
_geom_angle_atom_site_label_1
_geom_angle_atom_site_label_2
_geom_angle_atom_site_label_3
_geom_angle
_geom_angle_site_symmetry_1
_geom_angle_site_symmetry_3
C6 C1 C2 121.7(4) . .
C6 C1 N1 106.7(3) . .
C2 C1 N1 131.6(4) . .
C3 C2 C1 115.8(4) . .
C3 C2 H2 122.1 . .
C1 C2 H2 122.1 . .
C4 C3 C2 122.1(4) . .
C4 C3 H3 119.0 . .
C2 C3 H3 119.0 . .
C3 C4 C5 122.8(4) . .
C3 C4 H4 118.6 . .
C5 C4 H4 118.6 . .
C4 C5 C6 115.2(4) . .
C4 C5 H5 122.4 . .
C6 C5 H5 122.4 . .
C5 C6 C1 122.5(4) . .
C5 C6 N2 131.0(4) . .
C1 C6 N2 106.5(3) . .
N2 C7 N1 111.1(3) . .
N2 C7 H7 124.4 . .
N1 C7 H7 124.4 . .
N1 C8 C9 111.0(3) . .
N1 C8 H8A 109.4 . .
C9 C8 H8A 109.4 . .
N1 C8 H8B 109.4 . .
C9 C8 H8B 109.4 . .
H8A C8 H8B 108.0 . .
C10 C9 C8 112.5(3) . .
C10 C9 H9A 109.1 . .
C8 C9 H9A 109.1 . .
C10 C9 H9B 109.1 . .
C8 C9 H9B 109.1 . .
H9A C9 H9B 107.8 . .
O1 C10 O2 125.3(3) . .
O1 C10 C9 117.3(3) . .
O2 C10 C9 117.3(3) . .
N2 C11 C12 110.5(3) . .
N2 C11 H11A 109.5 . .
C12 C11 H11A 109.5 . .
N2 C11 H11B 109.5 . .
C12 C11 H11B 109.5 . .
H11A C11 H11B 108.1 . .
C11 C12 C13 112.3(3) . .
C11 C12 H12A 109.1 . .
C13 C12 H12A 109.1 . .
C11 C12 H12B 109.1 . .
C13 C12 H12B 109.1 . .
H12A C12 H12B 107.9 . .
O4 C13 O3 126.0(3) . .
O4 C13 C12 117.5(3) . .
O3 C13 C12 116.5(3) . .
O8 Cl1 O6 108.3(4) . .
O8 Cl1 O7 113.9(4) . .
O6 Cl1 O7 107.8(3) . .
O8 Cl1 O9 111.6(4) . .
O6 Cl1 O9 107.2(3) . .
O7 Cl1 O9 107.8(4) . .
O1 Cu1 O2 169.02(10) . 3_677
O1 Cu1 O3 89.16(11) . 3_677
O2 Cu1 O3 89.49(11) 3_677 3_677
O1 Cu1 O4 89.73(11) . .
O2 Cu1 O4 89.55(11) 3_677 .
O3 Cu1 O4 169.19(10) 3_677 .
O1 Cu1 O5 98.17(11) . .
O2 Cu1 O5 92.78(11) 3_677 .
O3 Cu1 O5 93.13(10) 3_677 .
O4 Cu1 O5 97.67(10) . .
O1 Cu1 Cu1 84.33(8) . 3_677
O2 Cu1 Cu1 84.70(7) 3_677 3_677
O3 Cu1 Cu1 84.29(8) 3_677 3_677
O4 Cu1 Cu1 84.91(8) . 3_677
O5 Cu1 Cu1 176.40(8) . 3_677
C7 N1 C1 107.8(3) . .
C7 N1 C8 123.7(3) . .
C1 N1 C8 127.7(3) . .
C7 N2 C6 107.8(3) . .
C7 N2 C11 124.6(3) . .
C6 N2 C11 126.7(3) . .
C10 O1 Cu1 123.3(2) . .
C10 O2 Cu1 122.3(2) . 3_677
C13 O3 Cu1 122.6(2) . 3_677
C13 O4 Cu1 122.2(2) . .
Cu1 O5 H5C 109.9 . .
Cu1 O5 H5D 139.3 . .
H5C O5 H5D 108.4 . .

loop_
_geom_bond_atom_site_label_1
_geom_bond_atom_site_label_2
_geom_bond_distance
_geom_bond_site_symmetry_2
C1 C6 1.387(6) .
C1 C2 1.389(5) .
C1 N1 1.394(4) .
C2 C3 1.382(7) .
C2 H2 0.9300 .
C3 C4 1.379(7) .
C3 H3 0.9300 .
C4 C5 1.382(6) .
C4 H4 0.9300 .
C5 C6 1.385(5) .
C5 H5 0.9300 .
C6 N2 1.398(4) .
C7 N2 1.323(5) .
C7 N1 1.325(5) .
C7 H7 0.9300 .
C8 N1 1.473(5) .
C8 C9 1.516(6) .
C8 H8A 0.9700 .
C8 H8B 0.9700 .
C9 C10 1.509(5) .
C9 H9A 0.9700 .
C9 H9B 0.9700 .
C10 O1 1.255(4) .
C10 O2 1.262(4) .
C11 N2 1.465(5) .
C11 C12 1.521(6) .
C11 H11A 0.9700 .
C11 H11B 0.9700 .
C12 C13 1.521(5) .
C12 H12A 0.9700 .
C12 H12B 0.9700 .
C13 O4 1.252(4) .
C13 O3 1.262(4) .
Cl1 O8 1.390(5) .
Cl1 O6 1.395(4) .
Cl1 O7 1.400(5) .
Cl1 O9 1.403(4) .
Cu1 O1 1.959(2) .
Cu1 O2 1.968(2) 3_677
Cu1 O3 1.971(2) 3_677
Cu1 O4 1.972(2) .
Cu1 O5 2.197(3) .
Cu1 Cu1 2.6111(7) 3_677
O2 Cu1 1.968(2) 3_677
O3 Cu1 1.971(2) 3_677
O5 H5C 0.8497 .
O5 H5D 0.8504 .

loop_
_geom_hbond_atom_site_label_D
_geom_hbond_atom_site_label_H
_geom_hbond_atom_site_label_A
_geom_hbond_distance_DH
_geom_hbond_distance_HA
_geom_hbond_distance_DA
_geom_hbond_angle_DHA
_geom_hbond_site_symmetry_A
O5 H5C O6 0.85 2.00 2.839(5) 170.7 4_476
O5 H5D O9 0.85 2.09 2.908(5) 161.6 1_465

loop_
_geom_torsion_atom_site_label_1
_geom_torsion_atom_site_label_2
_geom_torsion_atom_site_label_3
_geom_torsion_atom_site_label_4
_geom_torsion
_geom_torsion_site_symmetry_1
_geom_torsion_site_symmetry_4
C6 C1 C2 C3 -0.4(5) . .
N1 C1 C2 C3 -179.0(4) . .
C1 C2 C3 C4 1.0(6) . .
C2 C3 C4 C5 -1.1(7) . .
C3 C4 C5 C6 0.5(6) . .
C4 C5 C6 C1 0.1(6) . .
C4 C5 C6 N2 178.6(4) . .
C2 C1 C6 C5 -0.1(6) . .
N1 C1 C6 C5 178.8(3) . .
C2 C1 C6 N2 -178.9(3) . .
N1 C1 C6 N2 0.0(4) . .
N1 C8 C9 C10 -53.4(4) . .
C8 C9 C10 O1 131.7(3) . .
C8 C9 C10 O2 -46.3(4) . .
N2 C11 C12 C13 53.4(4) . .
C11 C12 C13 O4 -132.3(4) . .
C11 C12 C13 O3 46.2(4) . .
N2 C7 N1 C1 0.2(4) . .
N2 C7 N1 C8 -170.6(3) . .
C6 C1 N1 C7 -0.1(4) . .
C2 C1 N1 C7 178.7(4) . .
C6 C1 N1 C8 170.2(3) . .
C2 C1 N1 C8 -11.0(6) . .
C9 C8 N1 C7 90.5(4) . .
C9 C8 N1 C1 -78.4(4) . .
N1 C7 N2 C6 -0.2(4) . .
N1 C7 N2 C11 169.8(3) . .
C5 C6 N2 C7 -178.6(4) . .
C1 C6 N2 C7 0.1(4) . .
C5 C6 N2 C11 11.7(6) . .
C1 C6 N2 C11 -169.6(3) . .
C12 C11 N2 C7 -90.7(4) . .
C12 C11 N2 C6 77.4(4) . .
O2 C10 O1 Cu1 1.1(5) . .
C9 C10 O1 Cu1 -176.8(2) . .
O2 Cu1 O1 C10 -2.1(7) 3_677 .
O3 Cu1 O1 C10 -85.1(3) 3_677 .
O4 Cu1 O1 C10 84.2(3) . .
O5 Cu1 O1 C10 -178.1(3) . .
Cu1 Cu1 O1 C10 -0.7(3) 3_677 .
O1 C10 O2 Cu1 -0.7(5) . 3_677
C9 C10 O2 Cu1 177.1(2) . 3_677
O4 C13 O3 Cu1 0.8(5) . 3_677
C12 C13 O3 Cu1 -177.6(2) . 3_677
O3 C13 O4 Cu1 -0.8(5) . .
C12 C13 O4 Cu1 177.6(2) . .
O1 Cu1 O4 C13 -84.0(3) . .
O2 Cu1 O4 C13 85.0(3) 3_677 .
O3 Cu1 O4 C13 0.1(7) 3_677 .
O5 Cu1 O4 C13 177.8(3) . .
Cu1 Cu1 O4 C13 0.3(3) 3_677 .
